data_4344934
loop_
_publ_author_name
'Reczy\'nski, Mateusz'
'Chorazy, Szymon'
'Nowicka, Beata'
'Sieklucka, Barbara'
'Ohkoshi, Shin-Ichi'

_publ_section_title
;
 Dehydration of Octacyanido-Bridged Ni(II)-W(IV) Framework toward Negative
 Thermal Expansion and Magneto-Colorimetric Switching.
;
_journal_name_full 'Inorganic chemistry'
_journal_paper_doi 10.1021/acs.inorgchem.6b01883
_journal_year 2016
_chemical_formula_moiety 'C8 H16 N8 Ni2 O8 W'
_chemical_formula_sum 'C8 H16 N8 Ni2 O8 W'
_chemical_formula_weight 653.56
_space_group_IT_number 87
_symmetry_cell_setting tetragonal
_symmetry_Int_Tables_number 87
_symmetry_space_group_name_Hall '-I 4'
_symmetry_space_group_name_H-M 'I 4/m'
_atom_sites_solution_hydrogens difmap
_audit_conform_dict_location ftp://ftp.iucr.org/pub/cif_core.dic
_audit_conform_dict_name cif_core.dic
_audit_conform_dict_version 2.4.3
_audit_creation_date 2016-06-02T22:45:18-00:00
_audit_creation_method 'WinGX routine CIF_UPDATE'
_cell_angle_alpha 90
_cell_angle_beta 90
_cell_angle_gamma 90
_cell_formula_units_Z 4
_cell_length_a 11.6752(6)
_cell_length_b 11.6752(6)
_cell_length_c 12.8954(4)
_cell_measurement_reflns_used 8624
_cell_measurement_temperature 100(2)
_cell_measurement_theta_max 27.445
_cell_measurement_theta_min 3.160
_cell_measurement_wavelength 0.71075
_cell_volume 1757.78(14)
_computing_cell_refinement 'RAPID AUTO'
_computing_data_collection 'RAPID AUTO'
_computing_data_reduction 'RAPID AUTO'
_computing_molecular_graphics 'Ortep for Windows (Farrugia, 2012)'
_computing_publication_material 'WinGX publication routines (Farrugia, 2012)'
_computing_structure_refinement 'SHELXL-2014/7 (Sheldrick, 2014)'
_diffrn_ambient_temperature 100(2)
_diffrn_detector_area_resol_mean 10
_diffrn_measured_fraction_theta_full 0.998
_diffrn_measured_fraction_theta_max 0.997
_diffrn_measurement_device_type 'Rigaku R-AXIS RAPID'
_diffrn_measurement_method \w
_diffrn_radiation_monochromator graphite
_diffrn_radiation_probe x-ray
_diffrn_radiation_type MoK\a
_diffrn_radiation_wavelength 0.71075
_diffrn_reflns_av_R_equivalents 0.0158
_diffrn_reflns_av_unetI/netI 0.0082
_diffrn_reflns_Laue_measured_fraction_full 0.998
_diffrn_reflns_Laue_measured_fraction_max 0.997
_diffrn_reflns_limit_h_max 15
_diffrn_reflns_limit_h_min -14
_diffrn_reflns_limit_k_max 15
_diffrn_reflns_limit_k_min -15
_diffrn_reflns_limit_l_max 16
_diffrn_reflns_limit_l_min -16
_diffrn_reflns_number 8624
_diffrn_reflns_point_group_measured_fraction_full 0.998
_diffrn_reflns_point_group_measured_fraction_max 0.997
_diffrn_reflns_theta_full 25.242
_diffrn_reflns_theta_max 27.445
_diffrn_reflns_theta_min 3.16
_diffrn_source 'fine-focus sealed tube'
_diffrn_standards_number 0
_exptl_absorpt_coefficient_mu 8.706
_exptl_absorpt_correction_T_max 1.0000
_exptl_absorpt_correction_T_min 0.8586
_exptl_absorpt_correction_type multi-scan
_exptl_absorpt_process_details 'ABSCOR (Rigaku, 1995)'
_exptl_crystal_colour green
_exptl_crystal_density_diffrn 2.47
_exptl_crystal_density_method 'not measured'
_exptl_crystal_description block
_exptl_crystal_F_000 1256
_exptl_crystal_size_max 0.13
_exptl_crystal_size_mid 0.11
_exptl_crystal_size_min 0.11
_refine_diff_density_max 0.651
_refine_diff_density_min -1.184
_refine_diff_density_rms 0.1
_refine_ls_extinction_method none
_refine_ls_goodness_of_fit_ref 1.464
_refine_ls_hydrogen_treatment refxyz
_refine_ls_matrix_type full
_refine_ls_number_constraints 0
_refine_ls_number_parameters 79
_refine_ls_number_reflns 1054
_refine_ls_number_restraints 7
_refine_ls_restrained_S_all 1.469
_refine_ls_R_factor_all 0.0199
_refine_ls_R_factor_gt 0.0194
_refine_ls_shift/su_max 0
_refine_ls_shift/su_mean 0
_refine_ls_structure_factor_coef Fsqd
_refine_ls_weighting_details 'w=1/[\s^2^(Fo^2^)+8.8248P] where P=(Fo^2^+2Fc^2^)/3'
_refine_ls_weighting_scheme calc
_refine_ls_wR_factor_gt 0.0331
_refine_ls_wR_factor_ref 0.0332
_reflns_Friedel_coverage 0
_reflns_number_gt 1047
_reflns_number_total 1054
_reflns_threshold_expression 'I > 2\s(I)'
_cod_data_source_file ic6b01883_si_002.cif
_cod_data_source_block shelx
_cod_original_cell_volume 1757.78(19)
_cod_database_code 4344934
_shelx_estimated_absorpt_t_min 0.397
_shelx_estimated_absorpt_t_max 0.448

loop_
_symmetry_equiv_pos_as_xyz
'x, y, z'
'-y, x, z'
'-x, -y, z'
'y, -x, z'
'x+1/2, y+1/2, z+1/2'
'-y+1/2, x+1/2, z+1/2'
'-x+1/2, -y+1/2, z+1/2'
'y+1/2, -x+1/2, z+1/2'
'-x, -y, -z'
'y, -x, -z'
'x, y, -z'
'-y, x, -z'
'-x+1/2, -y+1/2, -z+1/2'
'y+1/2, -x+1/2, -z+1/2'
'x+1/2, y+1/2, -z+1/2'
'-y+1/2, x+1/2, -z+1/2'

loop_
_atom_site_label
_atom_site_type_symbol
_atom_site_fract_x
_atom_site_fract_y
_atom_site_fract_z
_atom_site_U_iso_or_equiv
_atom_site_adp_type
_atom_site_occupancy
_atom_site_site_symmetry_order
_atom_site_calc_flag
_atom_site_refinement_flags_posn
_atom_site_refinement_flags_adp
_atom_site_refinement_flags_occupancy
W1 W 0 0 0.25101(2) 0.00323(6) Uani 1 4 d S T P
Ni1 Ni 0.30589(4) 0.20181(4) 0.5 0.00544(10) Uani 1 2 d S T P
N1 N 0.20086(19) 0.1316(2) 0.38789(19) 0.0095(5) Uani 1 1 d . . .
N2 N 0.4119(2) 0.2790(2) 0.61089(19) 0.0110(5) Uani 1 1 d . . .
C1 C 0.1332(2) 0.0814(2) 0.3420(2) 0.0076(5) Uani 1 1 d . . .
C2 C 0.4490(2) 0.3535(2) 0.6589(2) 0.0073(5) Uani 1 1 d . . .
O1 O 0.2099(3) 0.3515(3) 0.5 0.0140(6) Uani 1 2 d DS T P
H1 H 0.182(3) 0.361(3) 0.4449(12) 0.017 Uiso 1 1 d D U .
O2 O 0.3969(3) 0.0527(3) 0.5 0.0217(7) Uani 1 2 d DS T P
H2 H 0.390(3) 0.017(3) 0.5533(13) 0.026 Uiso 1 1 d D U .
O3 O 0.0869(3) 0.3822(2) 0.3108(2) 0.0358(7) Uani 1 1 d D . .
H3B H 0.114(4) 0.436(3) 0.276(3) 0.043 Uiso 1 1 d D U .
H3A H 0.120(4) 0.322(2) 0.294(3) 0.043 Uiso 1 1 d D U .

loop_
_atom_site_aniso_label
_atom_site_aniso_U_11
_atom_site_aniso_U_22
_atom_site_aniso_U_33
_atom_site_aniso_U_23
_atom_site_aniso_U_13
_atom_site_aniso_U_12
W1 0.00323(7) 0.00323(7) 0.00322(9) 0 0 0
Ni1 0.0058(2) 0.0059(2) 0.0047(2) 0 0 -0.00225(18)
N1 0.0097(11) 0.0099(11) 0.0088(12) -0.0011(9) -0.0001(9) -0.0015(8)
N2 0.0105(11) 0.0133(12) 0.0091(12) -0.0020(10) 0.0016(9) -0.0030(9)
C1 0.0101(12) 0.0063(12) 0.0063(13) 0.0004(10) 0.0021(10) 0.0024(10)
C2 0.0059(12) 0.0077(12) 0.0083(13) 0.0015(10) 0.0007(10) 0.0009(9)
O1 0.0149(15) 0.0083(14) 0.0188(16) 0 0 0.0001(12)
O2 0.0150(16) 0.0179(17) 0.032(2) 0 0 0.0048(13)
O3 0.059(2) 0.0188(13) 0.0293(16) -0.0012(11) -0.0126(14) 0.0029(12)

loop_
_atom_type_symbol
_atom_type_description
_atom_type_scat_dispersion_real
_atom_type_scat_dispersion_imag
_atom_type_scat_source
Ni Ni 0.3393 1.1124 'International Tables Vol C Tables 4.2.6.8 and 6.1.1.4'
W W -0.849 6.8722 'International Tables Vol C Tables 4.2.6.8 and 6.1.1.4'
C C 0.0033 0.0016 'International Tables Vol C Tables 4.2.6.8 and 6.1.1.4'
N N 0.0061 0.0033 'International Tables Vol C Tables 4.2.6.8 and 6.1.1.4'
H H 0 0 'International Tables Vol C Tables 4.2.6.8 and 6.1.1.4'
O O 0.0106 0.006 'International Tables Vol C Tables 4.2.6.8 and 6.1.1.4'

loop_
_geom_angle_atom_site_label_1
_geom_angle_atom_site_label_2
_geom_angle_atom_site_label_3
_geom_angle
_geom_angle_site_symmetry_1
_geom_angle_site_symmetry_3
C2 W1 C2 72.50(7) 5_444 8_454
C2 W1 C2 113.50(14) 5_444 7_554
C2 W1 C2 72.50(7) 8_454 7_554
C2 W1 C2 72.50(7) 5_444 6_544
C2 W1 C2 113.50(14) 8_454 6_544
C2 W1 C2 72.50(7) 7_554 6_544
C2 W1 C1 137.97(10) 5_444 2
C2 W1 C1 75.72(10) 8_454 2
C2 W1 C1 81.43(10) 7_554 2
C2 W1 C1 147.19(10) 6_544 2
C2 W1 C1 75.72(10) 5_444 3
C2 W1 C1 81.43(10) 8_454 3
C2 W1 C1 147.19(10) 7_554 3
C2 W1 C1 137.97(10) 6_544 3
C1 W1 C1 72.95(7) 2 3
C2 W1 C1 81.43(10) 5_444 4
C2 W1 C1 147.19(10) 8_454 4
C2 W1 C1 137.97(10) 7_554 4
C2 W1 C1 75.72(10) 6_544 4
C1 W1 C1 114.44(14) 2 4
C1 W1 C1 72.95(7) 3 4
C2 W1 C1 147.19(10) 5_444 .
C2 W1 C1 137.97(10) 8_454 .
C2 W1 C1 75.72(10) 7_554 .
C2 W1 C1 81.43(10) 6_544 .
C1 W1 C1 72.95(7) 2 .
C1 W1 C1 114.44(14) 3 .
C1 W1 C1 72.95(7) 4 .
O2 Ni1 N1 88.31(10) . .
O2 Ni1 N1 88.31(10) . 11_556
N1 Ni1 N1 88.85(13) . 11_556
O2 Ni1 O1 178.73(13) . .
N1 Ni1 O1 90.78(9) . .
N1 Ni1 O1 90.78(9) 11_556 .
O2 Ni1 N2 93.39(10) . .
N1 Ni1 N2 177.85(10) . .
N1 Ni1 N2 92.51(9) 11_556 .
O1 Ni1 N2 87.53(9) . .
O2 Ni1 N2 93.39(10) . 11_556
N1 Ni1 N2 92.51(9) . 11_556
N1 Ni1 N2 177.85(10) 11_556 11_556
O1 Ni1 N2 87.53(9) . 11_556
N2 Ni1 N2 86.09(13) . 11_556
C1 N1 Ni1 166.4(2) . .
C2 N2 Ni1 156.0(2) . .
N1 C1 W1 175.3(2) . .
N2 C2 W1 173.9(2) . 5
Ni1 O1 H1 110(3) . .
Ni1 O2 H2 113(3) . .
H3B O3 H3A 108(4) . .

loop_
_geom_bond_atom_site_label_1
_geom_bond_atom_site_label_2
_geom_bond_distance
_geom_bond_site_symmetry_2
W1 C2 2.166(3) 5_444
W1 C2 2.166(3) 8_454
W1 C2 2.166(3) 7_554
W1 C2 2.166(3) 6_544
W1 C1 2.167(3) 2
W1 C1 2.167(3) 3
W1 C1 2.167(3) 4
W1 C1 2.167(3) .
Ni1 O2 2.039(3) .
Ni1 N1 2.065(2) .
Ni1 N1 2.065(2) 11_556
Ni1 O1 2.076(3) .
Ni1 N2 2.095(2) .
Ni1 N2 2.095(2) 11_556
N1 C1 1.148(4) .
N2 C2 1.153(4) .
C2 W1 2.166(3) 5
O1 H1 0.789(15) .
O2 H2 0.809(16) .
O3 H3B 0.837(19) .
O3 H3A 0.829(19) .
